data_7224377
loop_
_publ_author_name
'Dhiman, Shiv'
'Saini, Hitesh K.'
'Nandwana, Nitesh k'
'Kumar, Dalip'
'Kumar, Anil'

_publ_section_title
;
 Copper-Catalyzed Synthesis of Quinoline Derivatives via Tandem
 Knoevenagel Condensation, Amination and Cyclization
;
_journal_name_full 'RSC Adv.'
_journal_paper_doi 10.1039/C6RA03798D
_journal_year 2016
_chemical_formula_sum 'C H Br N O'
_chemical_formula_weight 122.94
_space_group_crystal_system triclinic
_space_group_IT_number 2
_space_group_name_Hall '-P 1'
_space_group_name_H-M_alt 'P -1'
_symmetry_space_group_name_Hall '-P 1'
_symmetry_space_group_name_H-M 'P -1'
_atom_sites_solution_hydrogens geom
_audit_creation_method SHELXL-2014/7
_audit_update_record
;
2015-10-25 deposited with the CCDC.
2016-02-18 downloaded from the CCDC.
;
_cell_angle_alpha 83.854(10)
_cell_angle_beta 89.882(9)
_cell_angle_gamma 89.928(9)
_cell_formula_units_Z 16
_cell_length_a 8.9523(11)
_cell_length_b 10.8955(15)
_cell_length_c 13.2918(18)
_cell_measurement_temperature 296(2)
_cell_volume 1289.0(3)
_computing_structure_refinement 'SHELXL-2014/7 (Sheldrick, 2014)'
_diffrn_ambient_temperature 296(2)
_diffrn_measured_fraction_theta_full 0.998
_diffrn_measured_fraction_theta_max 0.979
_diffrn_radiation_type MoK\a
_diffrn_radiation_wavelength 0.71073
_diffrn_reflns_av_R_equivalents 0.3862
_diffrn_reflns_av_unetI/netI 0.3056
_diffrn_reflns_laue_measured_fraction_full 0.998
_diffrn_reflns_laue_measured_fraction_max 0.979
_diffrn_reflns_limit_h_max 12
_diffrn_reflns_limit_h_min -12
_diffrn_reflns_limit_k_max 14
_diffrn_reflns_limit_k_min -14
_diffrn_reflns_limit_l_max 17
_diffrn_reflns_limit_l_min -17
_diffrn_reflns_number 41097
_diffrn_reflns_point_group_measured_fraction_full 0.998
_diffrn_reflns_point_group_measured_fraction_max 0.979
_diffrn_reflns_theta_full 25.242
_diffrn_reflns_theta_max 28.893
_diffrn_reflns_theta_min 1.541
_exptl_absorpt_coefficient_mu 12.492
_exptl_crystal_density_diffrn 2.534
_exptl_crystal_F_000 912
_refine_diff_density_max 1.069
_refine_diff_density_min -2.412
_refine_diff_density_rms 0.339
_refine_ls_extinction_method none
_refine_ls_goodness_of_fit_ref 1.360
_refine_ls_hydrogen_treatment constr
_refine_ls_matrix_type full
_refine_ls_number_parameters 343
_refine_ls_number_reflns 6642
_refine_ls_number_restraints 0
_refine_ls_restrained_S_all 1.360
_refine_ls_R_factor_all 0.3393
_refine_ls_R_factor_gt 0.1522
_refine_ls_shift/su_max 0.000
_refine_ls_shift/su_mean 0.000
_refine_ls_structure_factor_coef Fsqd
_refine_ls_weighting_details 'w=1/[\s^2^(Fo^2^)+(0.1000P)^2^+0.6035P] where P=(Fo^2^+2Fc^2^)/3'
_refine_ls_weighting_scheme calc
_refine_ls_wR_factor_gt 0.2666
_refine_ls_wR_factor_ref 0.3295
_reflns_Friedel_coverage 0.000
_reflns_number_gt 2552
_reflns_number_total 6642
_reflns_threshold_expression 'I > 2\s(I)'
_cod_data_source_file c6ra03798d2.cif
_cod_data_source_block vbchem114_a
_cod_database_code 7224377
_shelx_shelxl_version_number 2014/7
_shelx_space_group_comment
;
The symmetry employed for this shelxl refinement is uniquely defined
by the following loop, which should always be used as a source of
symmetry information in preference to the above space-group names.
They are only intended as comments.
;

loop_
_space_group_symop_operation_xyz
'x, y, z'
'-x, -y, -z'

loop_
_atom_site_label
_atom_site_type_symbol
_atom_site_fract_x
_atom_site_fract_y
_atom_site_fract_z
_atom_site_U_iso_or_equiv
_atom_site_adp_type
_atom_site_occupancy
_atom_site_site_symmetry_order
_atom_site_calc_flag
_atom_site_refinement_flags_posn
_atom_site_refinement_flags_adp
Br1 Br 0.60373(15) 0.69556(13) 0.83171(11) 0.0499(5) Uani 1 1 d . .
Br2 Br 1.10337(15) 0.80467(14) 0.66864(11) 0.0505(5) Uani 1 1 d . .
O1 O -0.0566(9) 0.6547(9) 0.9647(7) 0.054(3) Uani 1 1 d . .
O2 O 0.4432(9) 0.8452(9) 0.5356(7) 0.050(3) Uani 1 1 d . .
C26 C 0.8119(11) 0.9189(10) 0.5820(8) 0.023(2) Uani 1 1 d . .
H26 H 0.8555 0.8646 0.5412 0.028 Uiso 1 1 calc R U
C11 C 0.4128(11) 0.4930(10) 0.8806(8) 0.025(3) Uani 1 1 d . .
C24 C 0.6668(11) 0.9046(10) 0.5990(8) 0.023(2) Uani 1 1 d . .
C27 C 0.9102(11) 1.0081(10) 0.6188(8) 0.021(2) Uani 1 1 d . .
N2 N 0.5301(11) 1.0311(11) 0.7221(9) 0.053(3) Uani 1 1 d . .
C10 C 0.3119(12) 0.5820(10) 0.9171(8) 0.026(3) Uani 1 1 d . .
H10 H 0.3543 0.6367 0.9580 0.032 Uiso 1 1 calc R U
C28 C 1.0506(12) 0.9714(10) 0.6576(8) 0.026(3) Uani 1 1 d . .
C1 C 0.1361(12) 0.7952(11) 0.9803(8) 0.029(3) Uani 1 1 d . .
C6 C 0.2473(12) 0.8604(11) 0.9264(9) 0.035(3) Uani 1 1 d . .
H6 H 0.2845 0.8330 0.8673 0.042 Uiso 1 1 calc R U
C25 C 0.5913(13) 0.9773(13) 0.6661(10) 0.040(3) Uani 1 1 d . .
C7 C 0.0678(13) 0.6825(11) 0.9478(9) 0.035(3) Uani 1 1 d . .
C8 C 0.1675(11) 0.5957(10) 0.9001(8) 0.022(2) Uani 1 1 d . .
C12 C 0.5515(12) 0.5278(10) 0.8437(8) 0.026(3) Uani 1 1 d . .
N1 N 0.0323(12) 0.4719(12) 0.7769(10) 0.057(3) Uani 1 1 d . .
C16 C 0.3702(14) 0.3706(11) 0.8868(9) 0.037(3) Uani 1 1 d . .
H16 H 0.2781 0.3447 0.9136 0.044 Uiso 1 1 calc R U
C29 C 1.1484(13) 1.0531(13) 0.6902(9) 0.037(3) Uani 1 1 d . .
H29 H 1.2417 1.0275 0.7150 0.045 Uiso 1 1 calc R U
C9 C 0.0938(14) 0.5231(12) 0.8352(11) 0.041(3) Uani 1 1 d . .
C32 C 0.8720(14) 1.1297(12) 0.6149(9) 0.037(3) Uani 1 1 d . .
H32 H 0.7799 1.1566 0.5887 0.044 Uiso 1 1 calc R U
C18 C 0.7479(13) 0.6409(12) 0.5726(9) 0.038(3) Uani 1 1 d . .
H18 H 0.7876 0.6690 0.6305 0.046 Uiso 1 1 calc R U
C23 C 0.5691(14) 0.8172(11) 0.5517(9) 0.033(3) Uani 1 1 d . .
C31 C 0.9677(14) 1.2108(12) 0.6492(9) 0.040(3) Uani 1 1 d . .
H31 H 0.9397 1.2932 0.6482 0.048 Uiso 1 1 calc R U
C17 C 0.6359(12) 0.7061(11) 0.5194(8) 0.029(3) Uani 1 1 d . .
C15 C 0.4681(14) 0.2901(13) 0.8525(9) 0.043(3) Uani 1 1 d . .
H15 H 0.4419 0.2074 0.8539 0.052 Uiso 1 1 calc R U
C13 C 0.6492(13) 0.4456(13) 0.8089(10) 0.041(3) Uani 1 1 d . .
H13 H 0.7414 0.4712 0.7820 0.049 Uiso 1 1 calc R U
C30 C 1.1063(16) 1.1741(15) 0.6856(10) 0.055(4) Uani 1 1 d . .
H30 H 1.1717 1.2321 0.7072 0.066 Uiso 1 1 calc R U
C2 C 0.0739(14) 0.8394(13) 1.0652(10) 0.045(3) Uani 1 1 d . .
H2 H -0.0053 0.7989 1.0998 0.054 Uiso 1 1 calc R U
C22 C 0.5770(14) 0.6593(13) 0.4347(9) 0.045(3) Uani 1 1 d . .
H22 H 0.4980 0.6991 0.3994 0.054 Uiso 1 1 calc R U
C14 C 0.6086(15) 0.3294(15) 0.8148(9) 0.051(4) Uani 1 1 d . .
H14 H 0.6747 0.2716 0.7934 0.062 Uiso 1 1 calc R U
C5 C 0.3028(15) 0.9658(12) 0.9602(11) 0.046(4) Uani 1 1 d . .
H5 H 0.3810 1.0071 0.9250 0.055 Uiso 1 1 calc R U
C21 C 0.6374(17) 0.5530(14) 0.4036(11) 0.054(4) Uani 1 1 d . .
H21 H 0.6014 0.5236 0.3452 0.065 Uiso 1 1 calc R U
C4 C 0.2477(17) 1.0109(14) 1.0420(12) 0.059(4) Uani 1 1 d . .
H4 H 0.2846 1.0841 1.0621 0.070 Uiso 1 1 calc R U
C20 C 0.7480(17) 0.4906(13) 0.4563(11) 0.052(4) Uani 1 1 d . .
H20 H 0.7865 0.4186 0.4346 0.062 Uiso 1 1 calc R U
C3 C 0.1349(17) 0.9474(15) 1.0968(11) 0.061(4) Uani 1 1 d . .
H3 H 0.0991 0.9768 1.1555 0.073 Uiso 1 1 calc R U
C19 C 0.8007(16) 0.5325(13) 0.5386(12) 0.053(4) Uani 1 1 d . .
H19 H 0.8755 0.4883 0.5750 0.064 Uiso 1 1 calc R U

loop_
_atom_site_aniso_label
_atom_site_aniso_U_11
_atom_site_aniso_U_22
_atom_site_aniso_U_33
_atom_site_aniso_U_23
_atom_site_aniso_U_13
_atom_site_aniso_U_12
Br1 0.0527(9) 0.0466(10) 0.0517(10) -0.0112(7) 0.0166(6) -0.0195(6)
Br2 0.0509(8) 0.0491(10) 0.0535(10) -0.0152(7) -0.0133(6) 0.0195(7)
O1 0.023(5) 0.072(7) 0.072(7) -0.027(6) 0.011(4) -0.010(4)
O2 0.023(5) 0.064(7) 0.068(7) -0.024(5) -0.009(4) 0.013(4)
C26 0.033(6) 0.017(6) 0.023(6) -0.014(5) 0.000(4) 0.007(5)
C11 0.028(6) 0.029(7) 0.020(6) -0.013(5) 0.002(4) -0.002(5)
C24 0.027(6) 0.022(7) 0.021(6) -0.012(5) 0.003(4) 0.006(5)
C27 0.023(6) 0.021(7) 0.021(6) -0.014(5) 0.005(4) 0.002(5)
N2 0.042(6) 0.058(8) 0.063(8) -0.034(7) 0.018(6) 0.005(6)
C10 0.043(7) 0.017(6) 0.022(6) -0.015(5) 0.009(5) -0.008(5)
C28 0.042(7) 0.011(6) 0.026(7) -0.004(5) 0.013(5) 0.005(5)
C1 0.035(6) 0.035(8) 0.021(6) -0.018(6) -0.006(5) 0.007(5)
C6 0.038(7) 0.035(8) 0.032(7) -0.007(6) 0.010(5) 0.002(6)
C25 0.038(7) 0.046(9) 0.035(8) -0.003(7) -0.006(6) -0.015(6)
C7 0.040(7) 0.033(8) 0.033(7) -0.013(6) 0.002(5) -0.002(6)
C8 0.022(6) 0.021(6) 0.024(6) -0.006(5) -0.001(4) -0.004(5)
C12 0.039(7) 0.017(6) 0.024(6) -0.013(5) 0.004(5) -0.014(5)
N1 0.046(7) 0.063(9) 0.069(9) -0.040(7) -0.008(6) 0.001(6)
C16 0.049(8) 0.027(8) 0.037(8) -0.016(6) 0.002(6) 0.000(6)
C29 0.026(6) 0.049(10) 0.038(8) -0.011(7) -0.005(5) -0.003(6)
C9 0.041(8) 0.034(8) 0.052(9) -0.018(7) 0.016(6) 0.011(6)
C32 0.047(7) 0.036(8) 0.030(7) -0.013(6) 0.008(5) -0.009(6)
C18 0.046(7) 0.039(8) 0.032(7) -0.012(6) -0.003(6) 0.002(6)
C23 0.046(8) 0.025(7) 0.029(7) -0.012(6) 0.004(5) -0.003(6)
C31 0.050(8) 0.034(8) 0.035(8) -0.004(6) -0.002(6) 0.000(6)
C17 0.030(6) 0.041(8) 0.019(6) -0.011(6) 0.002(5) -0.006(5)
C15 0.056(9) 0.036(8) 0.039(8) -0.011(7) -0.003(6) 0.004(6)
C13 0.030(7) 0.048(10) 0.049(9) -0.023(7) 0.007(6) -0.001(6)
C30 0.061(10) 0.069(12) 0.037(9) -0.016(8) 0.011(7) -0.045(8)
C2 0.049(8) 0.051(9) 0.039(8) -0.020(7) 0.001(6) 0.007(7)
C22 0.053(8) 0.050(9) 0.034(8) -0.017(7) -0.002(6) -0.015(7)
C14 0.062(9) 0.066(12) 0.027(8) -0.009(7) -0.004(6) 0.044(8)
C5 0.060(9) 0.021(8) 0.059(10) -0.013(7) 0.000(7) -0.016(6)
C21 0.075(10) 0.049(10) 0.045(9) -0.038(8) 0.011(7) -0.011(8)
C4 0.079(11) 0.037(10) 0.066(11) -0.035(8) -0.015(9) -0.009(8)
C20 0.077(10) 0.032(9) 0.051(9) -0.029(8) 0.003(8) 0.009(7)
C3 0.077(11) 0.069(12) 0.045(9) -0.043(9) -0.013(8) 0.026(9)
C19 0.068(9) 0.032(9) 0.060(10) -0.007(8) 0.005(7) 0.015(7)

loop_
_atom_type_symbol
_atom_type_description
_atom_type_scat_dispersion_real
_atom_type_scat_dispersion_imag
_atom_type_scat_source
C C 0.0033 0.0016 'International Tables Vol C Tables 4.2.6.8 and 6.1.1.4'
H H 0.0000 0.0000 'International Tables Vol C Tables 4.2.6.8 and 6.1.1.4'
N N 0.0061 0.0033 'International Tables Vol C Tables 4.2.6.8 and 6.1.1.4'
O O 0.0106 0.0060 'International Tables Vol C Tables 4.2.6.8 and 6.1.1.4'
Br Br -0.2901 2.4595 'International Tables Vol C Tables 4.2.6.8 and 6.1.1.4'

loop_
_geom_angle_atom_site_label_1
_geom_angle_atom_site_label_2
_geom_angle_atom_site_label_3
_geom_angle
C24 C26 C27 128.0(9)
C24 C26 H26 116.0
C27 C26 H26 116.0
C12 C11 C16 120.0(10)
C12 C11 C10 121.0(10)
C16 C11 C10 119.0(10)
C26 C24 C25 120.5(10)
C26 C24 C23 125.2(9)
C25 C24 C23 114.3(9)
C32 C27 C28 118.4(10)
C32 C27 C26 121.6(10)
C28 C27 C26 120.0(10)
C8 C10 C11 128.5(10)
C8 C10 H10 115.8
C11 C10 H10 115.8
C29 C28 C27 121.9(11)
C29 C28 Br2 118.7(9)
C27 C28 Br2 119.5(8)
C6 C1 C2 120.4(11)
C6 C1 C7 123.1(10)
C2 C1 C7 116.3(11)
C5 C6 C1 119.7(11)
C5 C6 H6 120.1
C1 C6 H6 120.1
N2 C25 C24 177.3(15)
O1 C7 C1 123.0(11)
O1 C7 C8 119.2(11)
C1 C7 C8 117.5(10)
C10 C8 C9 120.6(10)
C10 C8 C7 125.4(10)
C9 C8 C7 114.0(9)
C13 C12 C11 122.2(11)
C13 C12 Br1 118.6(9)
C11 C12 Br1 119.1(8)
C15 C16 C11 117.2(12)
C15 C16 H16 121.4
C11 C16 H16 121.4
C28 C29 C30 118.2(11)
C28 C29 H29 120.9
C30 C29 H29 120.9
N1 C9 C8 174.7(15)
C31 C32 C27 119.9(12)
C31 C32 H32 120.1
C27 C32 H32 120.0
C17 C18 C19 119.2(12)
C17 C18 H18 120.4
C19 C18 H18 120.4
O2 C23 C17 122.9(11)
O2 C23 C24 118.4(10)
C17 C23 C24 118.4(10)
C32 C31 C30 121.2(13)
C32 C31 H31 119.4
C30 C31 H31 119.4
C18 C17 C22 118.6(12)
C18 C17 C23 123.0(10)
C22 C17 C23 118.2(11)
C16 C15 C14 121.1(13)
C16 C15 H15 119.5
C14 C15 H15 119.5
C14 C13 C12 117.8(12)
C14 C13 H13 121.1
C12 C13 H13 121.1
C29 C30 C31 120.4(12)
C29 C30 H30 119.8
C31 C30 H30 119.8
C1 C2 C3 117.5(13)
C1 C2 H2 121.2
C3 C2 H2 121.2
C21 C22 C17 119.1(13)
C21 C22 H22 120.5
C17 C22 H22 120.5
C13 C14 C15 121.7(12)
C13 C14 H14 119.2
C15 C14 H14 119.2
C4 C5 C6 121.8(13)
C4 C5 H5 119.1
C6 C5 H5 119.1
C20 C21 C22 121.4(13)
C20 C21 H21 119.3
C22 C21 H21 119.3
C5 C4 C3 119.4(13)
C5 C4 H4 120.3
C3 C4 H4 120.3
C19 C20 C21 119.6(13)
C19 C20 H20 120.2
C21 C20 H20 120.2
C4 C3 C2 121.0(12)
C4 C3 H3 119.5
C2 C3 H3 119.5
C20 C19 C18 121.9(14)
C20 C19 H19 119.0
C18 C19 H19 119.0

loop_
_geom_bond_atom_site_label_1
_geom_bond_atom_site_label_2
_geom_bond_distance
Br1 C12 1.877(11)
Br2 C28 1.866(11)
O1 C7 1.170(13)
O2 C23 1.181(13)
C26 C24 1.325(14)
C26 C27 1.436(14)
C26 H26 0.9300
C11 C12 1.373(14)
C11 C16 1.381(16)
C11 C10 1.445(14)
C24 C25 1.424(17)
C24 C23 1.483(15)
C27 C32 1.364(15)
C27 C28 1.402(15)
N2 C25 1.134(15)
C10 C8 1.318(14)
C10 H10 0.9300
C28 C29 1.354(16)
C1 C6 1.378(16)
C1 C2 1.389(16)
C1 C7 1.478(16)
C6 C5 1.372(17)
C6 H6 0.9300
C7 C8 1.488(15)
C8 C9 1.399(17)
C12 C13 1.366(16)
N1 C9 1.144(16)
C16 C15 1.351(16)
C16 H16 0.9300
C29 C30 1.366(19)
C29 H29 0.9300
C32 C31 1.346(17)
C32 H32 0.9300
C18 C17 1.380(16)
C18 C19 1.391(17)
C18 H18 0.9300
C23 C17 1.455(16)
C31 C30 1.376(19)
C31 H31 0.9300
C17 C22 1.390(16)
C15 C14 1.404(19)
C15 H15 0.9300
C13 C14 1.312(19)
C13 H13 0.9300
C30 H30 0.9300
C2 C3 1.40(2)
C2 H2 0.9300
C22 C21 1.380(18)
C22 H22 0.9300
C14 H14 0.9300
C5 C4 1.33(2)
C5 H5 0.9300
C21 C20 1.35(2)
C21 H21 0.9300
C4 C3 1.39(2)
C4 H4 0.9300
C20 C19 1.32(2)
C20 H20 0.9300
C3 H3 0.9300
C19 H19 0.9300
